data_2311757
loop_
_publ_author_name
'Ende, Martin'
'Effenberger, Herta'
'Miletich, Ronald'

_publ_section_title
;
 Evolution of the \a-BaMg(CO<sub>3</sub>)<sub>2</sub> low-temperature
 superstructure and the tricritical nature of its \a-\b phase transition.
;
_journal_issue 'Pt 5'
_journal_name_full 'Acta crystallographica Section B, Structural science, crystal engineering and materials'
_journal_page_first 827
_journal_page_last 835
_journal_paper_doi 10.1107/S2052520617009295
_journal_volume 73
_journal_year 2017
_chemical_formula_sum 'C6 Ba3 Mg3 O18'
_chemical_formula_weight 845.01
_space_group_crystal_system trigonal
_space_group_IT_number 166
_space_group_name_Hall '-R 3 2"'
_space_group_name_H-M_alt 'R -3 m :H'
_audit_creation_method SHELXL-2014/7
_cell_angle_alpha 90
_cell_angle_beta 90
_cell_angle_gamma 120
_cell_formula_units_Z 1
_cell_length_a 5.0224(2)
_cell_length_b 5.0224(2)
_cell_length_c 16.8222(8)
_cell_measurement_reflns_used 5148
_cell_measurement_temperature 420(2)
_cell_measurement_theta_max 45
_cell_measurement_theta_min 1.5
_cell_volume 367.48(3)
_computing_structure_refinement 'SHELXL-2014/7 (Sheldrick, 2014)'
_diffrn_ambient_temperature 420(2)
_diffrn_measured_fraction_theta_full 0.990
_diffrn_measured_fraction_theta_max 0.993
_diffrn_measurement_device_type StoeStadiVari
_diffrn_radiation_type MoK\a
_diffrn_radiation_wavelength 0.71073
_diffrn_reflns_av_R_equivalents 0.0291
_diffrn_reflns_av_unetI/netI 0.0126
_diffrn_reflns_Laue_measured_fraction_full 0.990
_diffrn_reflns_Laue_measured_fraction_max 0.993
_diffrn_reflns_limit_h_max 10
_diffrn_reflns_limit_h_min -9
_diffrn_reflns_limit_k_max 9
_diffrn_reflns_limit_k_min -10
_diffrn_reflns_limit_l_max 17
_diffrn_reflns_limit_l_min -33
_diffrn_reflns_number 5148
_diffrn_reflns_point_group_measured_fraction_full 0.990
_diffrn_reflns_point_group_measured_fraction_max 0.993
_diffrn_reflns_theta_full 25.242
_diffrn_reflns_theta_max 45.525
_diffrn_reflns_theta_min 3.634
_exptl_absorpt_coefficient_mu 8.191
_exptl_absorpt_correction_T_max 0.8
_exptl_absorpt_correction_T_min 0.7
_exptl_absorpt_correction_type numerical
_exptl_absorpt_process_details '(Stoe & Cie GmbH 2016)'
_exptl_crystal_density_diffrn 3.818
_exptl_crystal_description prismatic
_exptl_crystal_F_000 384
_exptl_crystal_size_max 0.060
_exptl_crystal_size_mid 0.030
_exptl_crystal_size_min 0.030
_refine_diff_density_max 1.045
_refine_diff_density_min -0.720
_refine_diff_density_rms 0.126
_refine_ls_extinction_method none
_refine_ls_goodness_of_fit_ref 1.179
_refine_ls_hydrogen_treatment undef
_refine_ls_matrix_type full
_refine_ls_number_parameters 14
_refine_ls_number_reflns 428
_refine_ls_number_restraints 0
_refine_ls_restrained_S_all 1.179
_refine_ls_R_factor_all 0.0132
_refine_ls_R_factor_gt 0.0132
_refine_ls_shift/su_max 0.000
_refine_ls_shift/su_mean 0.000
_refine_ls_structure_factor_coef Fsqd
_refine_ls_weighting_details 'w=1/[\s^2^(Fo^2^)+(0.0095P)^2^+0.7440P] where P=(Fo^2^+2Fc^2^)/3'
_refine_ls_weighting_scheme calc
_refine_ls_wR_factor_gt 0.0306
_refine_ls_wR_factor_ref 0.0306
_reflns_Friedel_coverage 0.000
_reflns_number_gt 428
_reflns_number_total 428
_reflns_threshold_expression 'I > 2\s(I)'
_cod_data_source_file xk5041sup1.cif
_cod_data_source_block norse_420
_cod_original_sg_symbol_H-M 'R -3 m'
_cod_database_code 2311757
_shelx_shelxl_version_number 2014/7
_shelx_space_group_comment
;
The symmetry employed for this shelxl refinement is uniquely defined
by the following loop, which should always be used as a source of
symmetry information in preference to the above space-group names.
They are only intended as comments.
;
_shelx_estimated_absorpt_t_min 0.639
_shelx_estimated_absorpt_t_max 0.791

loop_
_space_group_symop_operation_xyz
'x, y, z'
'-y, x-y, z'
'-x+y, -x, z'
'y, x, -z'
'x-y, -y, -z'
'-x, -x+y, -z'
'x+2/3, y+1/3, z+1/3'
'-y+2/3, x-y+1/3, z+1/3'
'-x+y+2/3, -x+1/3, z+1/3'
'y+2/3, x+1/3, -z+1/3'
'x-y+2/3, -y+1/3, -z+1/3'
'-x+2/3, -x+y+1/3, -z+1/3'
'x+1/3, y+2/3, z+2/3'
'-y+1/3, x-y+2/3, z+2/3'
'-x+y+1/3, -x+2/3, z+2/3'
'y+1/3, x+2/3, -z+2/3'
'x-y+1/3, -y+2/3, -z+2/3'
'-x+1/3, -x+y+2/3, -z+2/3'
'-x, -y, -z'
'y, -x+y, -z'
'x-y, x, -z'
'-y, -x, z'
'-x+y, y, z'
'x, x-y, z'
'-x+2/3, -y+1/3, -z+1/3'
'y+2/3, -x+y+1/3, -z+1/3'
'x-y+2/3, x+1/3, -z+1/3'
'-y+2/3, -x+1/3, z+1/3'
'-x+y+2/3, y+1/3, z+1/3'
'x+2/3, x-y+1/3, z+1/3'
'-x+1/3, -y+2/3, -z+2/3'
'y+1/3, -x+y+2/3, -z+2/3'
'x-y+1/3, x+2/3, -z+2/3'
'-y+1/3, -x+2/3, z+2/3'
'-x+y+1/3, y+2/3, z+2/3'
'x+1/3, x-y+2/3, z+2/3'

loop_
_atom_site_label
_atom_site_type_symbol
_atom_site_fract_x
_atom_site_fract_y
_atom_site_fract_z
_atom_site_U_iso_or_equiv
_atom_site_adp_type
_atom_site_occupancy
_atom_site_site_symmetry_order
_atom_site_calc_flag
_atom_site_refinement_flags_posn
_atom_site_refinement_flags_adp
_atom_site_refinement_flags_occupancy
Ba1 Ba 0.0000 0.0000 0.5000 0.01455(4) Uani 1 12 d S T P
Mg2 Mg 0.0000 0.0000 0.0000 0.01152(14) Uani 1 12 d S T P
O3 O 0.85374(12) 0.7075(2) 0.25774(7) 0.0283(2) Uani 1 2 d S T P
C4 C 0.0000 0.0000 0.26077(10) 0.0119(2) Uani 1 6 d S T P

loop_
_atom_site_aniso_label
_atom_site_aniso_U_11
_atom_site_aniso_U_22
_atom_site_aniso_U_33
_atom_site_aniso_U_23
_atom_site_aniso_U_13
_atom_site_aniso_U_12
Ba1 0.01277(5) 0.01277(5) 0.01812(7) 0.000 0.000 0.00638(2)
Mg2 0.0098(2) 0.0098(2) 0.0149(4) 0.000 0.000 0.00492(10)
O3 0.0370(5) 0.0110(3) 0.0284(4) 0.0044(3) 0.00219(16) 0.00550(16)
C4 0.0116(3) 0.0116(3) 0.0126(5) 0.000 0.000 0.00580(17)

loop_
_atom_type_symbol
_atom_type_description
_atom_type_scat_dispersion_real
_atom_type_scat_dispersion_imag
_atom_type_scat_source
C C 0.0033 0.0016 'International Tables Vol C Tables 4.2.6.8 and 6.1.1.4'
O O 0.0106 0.0060 'International Tables Vol C Tables 4.2.6.8 and 6.1.1.4'
Mg Mg 0.0486 0.0363 'International Tables Vol C Tables 4.2.6.8 and 6.1.1.4'
Ba Ba -0.3244 2.2819 'International Tables Vol C Tables 4.2.6.8 and 6.1.1.4'

loop_
_geom_angle_atom_site_label_1
_geom_angle_atom_site_label_2
_geom_angle_atom_site_label_3
_geom_angle
_geom_angle_site_symmetry_1
_geom_angle_site_symmetry_3
O3 Ba1 O3 180.00(4) 31 7_445
O3 Ba1 O3 57.14(4) 31 32_455
O3 Ba1 O3 122.86(4) 7_445 32_455
O3 Ba1 O3 122.86(4) 31 8_545
O3 Ba1 O3 57.14(4) 7_445 8_545
O3 Ba1 O3 180.0 32_455 8_545
O3 Ba1 O3 43.91(4) 31 33_435
O3 Ba1 O3 136.09(4) 7_445 33_435
O3 Ba1 O3 95.43(3) 32_455 33_435
O3 Ba1 O3 84.57(3) 8_545 33_435
O3 Ba1 O3 136.09(4) 31 9_565
O3 Ba1 O3 43.91(4) 7_445 9_565
O3 Ba1 O3 84.57(3) 32_455 9_565
O3 Ba1 O3 95.43(3) 8_545 9_565
O3 Ba1 O3 180.0 33_435 9_565
O3 Ba1 O3 95.43(3) 31 33_545
O3 Ba1 O3 84.57(3) 7_445 33_545
O3 Ba1 O3 43.91(4) 32_455 33_545
O3 Ba1 O3 136.09(4) 8_545 33_545
O3 Ba1 O3 116.88(4) 33_435 33_545
O3 Ba1 O3 63.12(4) 9_565 33_545
O3 Ba1 O3 84.57(3) 31 9_455
O3 Ba1 O3 95.43(3) 7_445 9_455
O3 Ba1 O3 136.09(4) 32_455 9_455
O3 Ba1 O3 43.91(4) 8_545 9_455
O3 Ba1 O3 63.12(4) 33_435 9_455
O3 Ba1 O3 116.88(4) 9_565 9_455
O3 Ba1 O3 180.0 33_545 9_455
O3 Ba1 O3 95.43(3) 31 32_445
O3 Ba1 O3 84.57(3) 7_445 32_445
O3 Ba1 O3 116.88(4) 32_455 32_445
O3 Ba1 O3 63.12(4) 8_545 32_445
O3 Ba1 O3 57.14(4) 33_435 32_445
O3 Ba1 O3 122.86(4) 9_565 32_445
O3 Ba1 O3 95.43(3) 33_545 32_445
O3 Ba1 O3 84.57(3) 9_455 32_445
O3 Ba1 O3 84.57(3) 31 8
O3 Ba1 O3 95.43(3) 7_445 8
O3 Ba1 O3 63.12(4) 32_455 8
O3 Ba1 O3 116.88(4) 8_545 8
O3 Ba1 O3 122.86(4) 33_435 8
O3 Ba1 O3 57.14(4) 9_565 8
O3 Ba1 O3 84.57(3) 33_545 8
O3 Ba1 O3 95.43(3) 9_455 8
O3 Ba1 O3 180.00(4) 32_445 8
O3 Ba1 O3 63.12(4) 31 7_345
O3 Ba1 O3 116.88(4) 7_445 7_345
O3 Ba1 O3 84.57(3) 32_455 7_345
O3 Ba1 O3 95.43(3) 8_545 7_345
O3 Ba1 O3 84.57(3) 33_435 7_345
O3 Ba1 O3 95.43(3) 9_565 7_345
O3 Ba1 O3 122.86(4) 33_545 7_345
O3 Ba1 O3 57.14(4) 9_455 7_345
O3 Ba1 O3 136.09(4) 32_445 7_345
O3 Ba1 O3 43.91(4) 8 7_345
O3 Ba1 O3 116.88(4) 31 31_655
O3 Ba1 O3 63.12(4) 7_445 31_655
O3 Ba1 O3 95.43(3) 32_455 31_655
O3 Ba1 O3 84.57(3) 8_545 31_655
O3 Ba1 O3 95.43(3) 33_435 31_655
O3 Ba1 O3 84.57(3) 9_565 31_655
O3 Ba1 O3 57.14(4) 33_545 31_655
O3 Ba1 O3 122.86(4) 9_455 31_655
O3 Ba1 O3 43.91(4) 32_445 31_655
O3 Ba1 O3 136.09(4) 8 31_655
O3 Ba1 O3 180.0 7_345 31_655
O3 Mg2 O3 180.00(5) 26_455 14_544
O3 Mg2 O3 86.06(5) 26_455 25
O3 Mg2 O3 93.94(5) 14_544 25
O3 Mg2 O3 93.94(5) 26_455 13_444
O3 Mg2 O3 86.06(5) 14_544 13_444
O3 Mg2 O3 180.00(5) 25 13_444
O3 Mg2 O3 86.06(5) 26_455 27_445
O3 Mg2 O3 93.94(5) 14_544 27_445
O3 Mg2 O3 86.06(5) 25 27_445
O3 Mg2 O3 93.94(5) 13_444 27_445
O3 Mg2 O3 93.94(5) 26_455 15_554
O3 Mg2 O3 86.06(5) 14_544 15_554
O3 Mg2 O3 93.94(5) 25 15_554
O3 Mg2 O3 86.06(5) 13_444 15_554
O3 Mg2 O3 180.00(6) 27_445 15_554
O3 Mg2 Ba1 44.665(16) 26_455 13_554
O3 Mg2 Ba1 135.335(16) 14_544 13_554
O3 Mg2 Ba1 97.96(3) 25 13_554
O3 Mg2 Ba1 82.04(3) 13_444 13_554
O3 Mg2 Ba1 44.666(16) 27_445 13_554
O3 Mg2 Ba1 135.334(16) 15_554 13_554
O3 Mg2 Ba1 135.335(16) 26_455 7_444
O3 Mg2 Ba1 44.665(16) 14_544 7_444
O3 Mg2 Ba1 82.04(3) 25 7_444
O3 Mg2 Ba1 97.96(3) 13_444 7_444
O3 Mg2 Ba1 135.334(16) 27_445 7_444
O3 Mg2 Ba1 44.666(16) 15_554 7_444
Ba1 Mg2 Ba1 180.0 13_554 7_444
O3 Mg2 Ba1 97.96(3) 26_455 13_444
O3 Mg2 Ba1 82.04(3) 14_544 13_444
O3 Mg2 Ba1 44.665(16) 25 13_444
O3 Mg2 Ba1 135.335(16) 13_444 13_444
O3 Mg2 Ba1 44.666(16) 27_445 13_444
O3 Mg2 Ba1 135.334(16) 15_554 13_444
Ba1 Mg2 Ba1 77.012(3) 13_554 13_444
Ba1 Mg2 Ba1 102.988(3) 7_444 13_444
O3 Mg2 Ba1 82.04(3) 26_455 7_554
O3 Mg2 Ba1 97.96(3) 14_544 7_554
O3 Mg2 Ba1 135.335(16) 25 7_554
O3 Mg2 Ba1 44.665(16) 13_444 7_554
O3 Mg2 Ba1 135.334(16) 27_445 7_554
O3 Mg2 Ba1 44.666(16) 15_554 7_554
Ba1 Mg2 Ba1 102.988(3) 13_554 7_554
Ba1 Mg2 Ba1 77.012(3) 7_444 7_554
Ba1 Mg2 Ba1 180.0 13_444 7_554
O3 Mg2 Ba1 44.666(16) 26_455 13_544
O3 Mg2 Ba1 135.334(16) 14_544 13_544
O3 Mg2 Ba1 44.666(16) 25 13_544
O3 Mg2 Ba1 135.334(16) 13_444 13_544
O3 Mg2 Ba1 97.96(3) 27_445 13_544
O3 Mg2 Ba1 82.04(3) 15_554 13_544
Ba1 Mg2 Ba1 77.012(2) 13_554 13_544
Ba1 Mg2 Ba1 102.988(2) 7_444 13_544
Ba1 Mg2 Ba1 77.012(3) 13_444 13_544
Ba1 Mg2 Ba1 102.988(3) 7_554 13_544
O3 Mg2 Ba1 135.334(16) 26_455 7_454
O3 Mg2 Ba1 44.666(16) 14_544 7_454
O3 Mg2 Ba1 135.334(16) 25 7_454
O3 Mg2 Ba1 44.666(16) 13_444 7_454
O3 Mg2 Ba1 82.04(3) 27_445 7_454
O3 Mg2 Ba1 97.96(3) 15_554 7_454
Ba1 Mg2 Ba1 102.988(2) 13_554 7_454
Ba1 Mg2 Ba1 77.012(2) 7_444 7_454
Ba1 Mg2 Ba1 102.988(3) 13_444 7_454
Ba1 Mg2 Ba1 77.012(3) 7_554 7_454
Ba1 Mg2 Ba1 180.0 13_544 7_454
C4 O3 Mg2 139.70(11) 1_665 7
C4 O3 Ba1 94.65(5) 1_665 13_554
Mg2 O3 Ba1 105.82(3) 7 13_554
C4 O3 Ba1 94.65(5) 1_665 13_654
Mg2 O3 Ba1 105.82(3) 7 13_654
Ba1 O3 Ba1 116.88(4) 13_554 13_654
O3 C4 O3 119.841(14) 1_445 2_655
O3 C4 O3 119.841(14) 1_445 3_565
O3 C4 O3 119.841(14) 2_655 3_565
O3 C4 Ba1 62.76(4) 1_445 13_444
O3 C4 Ba1 149.07(12) 2_655 13_444
O3 C4 Ba1 62.76(4) 3_565 13_444
O3 C4 Ba1 149.07(12) 1_445 13_554
O3 C4 Ba1 62.76(4) 2_655 13_554
O3 C4 Ba1 62.76(4) 3_565 13_554
Ba1 C4 Ba1 98.95(3) 13_444 13_554
O3 C4 Ba1 62.76(4) 1_445 13_544
O3 C4 Ba1 62.76(4) 2_655 13_544
O3 C4 Ba1 149.07(12) 3_565 13_544
Ba1 C4 Ba1 98.95(3) 13_444 13_544
Ba1 C4 Ba1 98.95(3) 13_554 13_544

loop_
_geom_bond_atom_site_label_1
_geom_bond_atom_site_label_2
_geom_bond_distance
_geom_bond_site_symmetry_2
Ba1 O3 2.9470(6) 31
Ba1 O3 2.9470(6) 7_445
Ba1 O3 2.9470(6) 32_455
Ba1 O3 2.9470(6) 8_545
Ba1 O3 2.9471(6) 33_435
Ba1 O3 2.9471(6) 9_565
Ba1 O3 2.9471(6) 33_545
Ba1 O3 2.9471(6) 9_455
Ba1 O3 2.9471(6) 32_445
Ba1 O3 2.9471(6) 8
Ba1 O3 2.9471(6) 7_345
Ba1 O3 2.9471(6) 31_655
Mg2 O3 2.0653(11) 26_455
Mg2 O3 2.0653(11) 14_544
Mg2 O3 2.0653(11) 25
Mg2 O3 2.0653(11) 13_444
Mg2 O3 2.0653(11) 27_445
Mg2 O3 2.0653(11) 15_554
Mg2 Ba1 4.03344(12) 13_554
Mg2 Ba1 4.03344(12) 7_444
Mg2 Ba1 4.03343(12) 13_444
Mg2 Ba1 4.03343(12) 7_554
Mg2 Ba1 4.03346(12) 13_544
Mg2 Ba1 4.03346(12) 7_454
O3 C4 1.2733(11) 1_665
O3 Mg2 2.0653(11) 7
O3 Ba1 2.9470(6) 13_554
O3 Ba1 2.9471(6) 13_654
C4 O3 1.2733(11) 1_445
C4 O3 1.2733(11) 2_655
C4 O3 1.2733(11) 3_565
C4 Ba1 3.3037(8) 13_444
C4 Ba1 3.3037(8) 13_554
C4 Ba1 3.3037(8) 13_544
